data_4508393
loop_
_publ_author_name
'Imoto, Kenta'
'Nakagawa, Kosuke'
'Miyahara, Hiroyuki'
'Ohkoshi, Shin-ichi'

_publ_section_title
;
 Super-Ionic Conductive Magnet Based on a Cyano-Bridged Mn--Nb Bimetal
 Assembly
;
_journal_issue 11
_journal_name_full 'Crystal Growth &amp; Design'
_journal_page_first 4673
_journal_paper_doi 10.1021/cg400390b
_journal_volume 13
_journal_year 2013
_chemical_formula_moiety 'C76 H98 Mn3 N40 Nb2 O12'
_chemical_formula_sum 'C76 H98 Mn3 N40 Nb2 O12'
_chemical_formula_weight 2114.50
_space_group_IT_number 15
_symmetry_cell_setting monoclinic
_symmetry_Int_Tables_number 15
_symmetry_space_group_name_Hall '-C 2yc'
_symmetry_space_group_name_H-M 'C 1 2/c 1'
_atom_sites_solution_hydrogens geom
_atom_sites_solution_primary direct
_atom_sites_solution_secondary difmap
_cell_angle_alpha 90.0000
_cell_angle_beta 103.2520(10)
_cell_angle_gamma 90.0000
_cell_formula_units_Z 4
_cell_length_a 19.1498(6)
_cell_length_b 17.7070(4)
_cell_length_c 29.3088(7)
_cell_measurement_reflns_used 42116
_cell_measurement_temperature 90
_cell_measurement_theta_max 27.48
_cell_measurement_theta_min 3.04
_cell_volume 9673.5(4)
_computing_cell_refinement 'RAPID AUTO'
_computing_data_collection 'RAPID AUTO (Rigaku, ????)'
_computing_data_reduction 'RAPID AUTO'
_computing_molecular_graphics 'CrystalStructure 4.0'
_computing_publication_material 'CrystalStructure 4.0 (Rigaku, 2010)'
_computing_structure_refinement 'SHELXL97 (Sheldrick, 2008)'
_computing_structure_solution 'SHELXS97 (Sheldrick, 2008)'
_diffrn_ambient_temperature 90
_diffrn_detector_area_resol_mean 10.000
_diffrn_measured_fraction_theta_full 0.998
_diffrn_measured_fraction_theta_max 0.998
_diffrn_measurement_device_type 'Rigaku R-AXIS RAPID'
_diffrn_measurement_method \w
_diffrn_radiation_type 'Mo K\a'
_diffrn_radiation_wavelength 0.71075
_diffrn_reflns_av_R_equivalents 0.0351
_diffrn_reflns_limit_h_max 24
_diffrn_reflns_limit_h_min -24
_diffrn_reflns_limit_k_max 22
_diffrn_reflns_limit_k_min -22
_diffrn_reflns_limit_l_max 38
_diffrn_reflns_limit_l_min -37
_diffrn_reflns_number 46867
_diffrn_reflns_theta_full 27.48
_diffrn_reflns_theta_max 27.48
_diffrn_standards_number 0
_exptl_absorpt_coefficient_mu 0.688
_exptl_absorpt_correction_T_max 0.946
_exptl_absorpt_correction_T_min 0.637
_exptl_absorpt_correction_type multi-scan
_exptl_absorpt_process_details 'ABSCOR (Rigaku, 1995)'
_exptl_crystal_colour yellow
_exptl_crystal_density_diffrn 1.452
_exptl_crystal_density_method 'not measured'
_exptl_crystal_description platelet
_exptl_crystal_F_000 4348.00
_exptl_crystal_size_max 0.273
_exptl_crystal_size_mid 0.256
_exptl_crystal_size_min 0.080
_refine_diff_density_max 0.850
_refine_diff_density_min -0.830
_refine_ls_extinction_method none
_refine_ls_goodness_of_fit_ref 1.152
_refine_ls_hydrogen_treatment constr
_refine_ls_number_parameters 656
_refine_ls_number_reflns 11058
_refine_ls_number_restraints 17
_refine_ls_R_factor_gt 0.0446
_refine_ls_shift/su_max 0.002
_refine_ls_structure_factor_coef Fsqd
_refine_ls_weighting_details 'w = 1/[\s^2^(Fo^2^)+(0.0371P)^2^+50.7803P] where P=(Fo^2^+2Fc^2^)/3'
_refine_ls_weighting_scheme calc
_refine_ls_wR_factor_ref 0.1124
_reflns_number_gt 10349
_reflns_number_total 11058
_reflns_threshold_expression F^2^>2.0\s(F^2^)
_cod_data_source_file cg400390b_si_002.cif
_cod_data_source_block 121012MnNb4aminopy_LT
_cod_database_code 4508393

loop_
_symmetry_equiv_pos_site_id
_symmetry_equiv_pos_as_xyz
1 +X,+Y,+Z
2 -X,+Y,1/2-Z
3 -X,-Y,-Z
4 +X,-Y,1/2+Z
5 1/2+X,1/2+Y,+Z
6 1/2-X,1/2+Y,1/2-Z
7 1/2-X,1/2-Y,-Z
8 1/2+X,1/2-Y,1/2+Z

loop_
_atom_site_label
_atom_site_type_symbol
_atom_site_fract_x
_atom_site_fract_y
_atom_site_fract_z
_atom_site_U_iso_or_equiv
_atom_site_adp_type
_atom_site_occupancy
_atom_site_symmetry_multiplicity
_atom_site_calc_flag
_atom_site_refinement_flags
Nb1 Nb 0.206915(11) 0.847105(13) 0.132074(8) 0.00952(7) Uani 1.0 8 d .
Mn1 Mn 0.25452(2) 0.60348(2) 0.255181(14) 0.01309(9) Uani 1.0 8 d .
Mn2 Mn 0.0000 1.0000 0.0000 0.01273(12) Uani 1.0 4 d .
O1L O 0.06533(11) 0.93028(13) -0.03991(7) 0.0213(5) Uani 1.0 8 d .
O1Z O -0.13835(16) 0.57950(15) 0.02461(10) 0.0417(7) Uani 1.0 8 d .
O2Z O 0.01297(17) 0.58632(16) 0.03280(10) 0.0455(7) Uani 1.0 8 d .
O3Z O 0.0077(2) 0.5626(3) -0.05882(12) 0.0573(10) Uani 0.9000 8 d .
O3Z2 O 0.0705(19) 0.609(3) -0.0457(11) 0.0573(10) Uani 0.1000 8 d .
O4Z O 0.10066(13) 0.77762(14) -0.02080(8) 0.0310(6) Uani 1.0 8 d .
O5Z O 0.21826(13) 0.92893(14) -0.02977(8) 0.0240(5) Uani 0.9000 8 d .
O5Z2 O 0.2105(12) 1.0085(13) -0.0286(8) 0.0240(5) Uani 0.1000 8 d .
N1 N 0.23849(12) 0.70728(13) 0.21260(8) 0.0167(5) Uani 1.0 8 d .
N2 N 0.07317(12) 0.95164(13) 0.06350(8) 0.0163(5) Uani 1.0 8 d .
N3 N 0.22937(12) 1.00750(14) 0.19707(9) 0.0190(5) Uani 1.0 8 d .
N4 N 0.28936(13) 0.96497(15) 0.06842(9) 0.0241(6) Uani 1.0 8 d .
N5 N 0.07680(13) 0.85412(14) 0.19427(9) 0.0197(5) Uani 1.0 8 d .
N6 N 0.08247(13) 0.71960(14) 0.07677(9) 0.0188(5) Uani 1.0 8 d .
N7 N 0.38246(13) 0.84720(14) 0.19110(9) 0.0205(5) Uani 1.0 8 d .
N8 N 0.28110(14) 0.72489(16) 0.06612(9) 0.0253(6) Uani 1.0 8 d .
N9 N 0.15008(12) 0.55413(14) 0.21140(8) 0.0177(5) Uani 1.0 8 d .
N10 N -0.05779(14) 0.48252(17) 0.14675(11) 0.0289(6) Uani 1.0 8 d .
N11 N 0.32642(13) 0.55941(14) 0.20961(8) 0.0182(5) Uani 1.0 8 d .
N12 N 0.48799(19) 0.4975(2) 0.14239(11) 0.0402(8) Uani 1.0 8 d .
N13 N 0.18035(12) 0.65732(14) 0.29838(8) 0.0178(5) Uani 1.0 8 d .
N14 N 0.04405(16) 0.76405(19) 0.37146(10) 0.0312(7) Uani 1.0 8 d .
N15 N 0.35664(12) 0.65678(14) 0.30033(8) 0.0178(5) Uani 1.0 8 d .
N16 N 0.53291(18) 0.7743(3) 0.38017(11) 0.0423(9) Uani 1.0 8 d .
N17 N -0.07403(12) 0.90242(14) -0.00345(9) 0.0188(5) Uani 1.0 8 d .
N18 N -0.20071(17) 0.70779(18) -0.03223(11) 0.0331(7) Uani 1.0 8 d .
N19 N -0.2339(2) 0.5372(2) -0.08512(12) 0.0435(8) Uani 1.0 8 d .
N20 N -0.2061(3) 0.6735(3) -0.19186(16) 0.0597(11) Uani 1.0 8 d .
C1 C 0.22761(13) 0.75337(15) 0.18423(9) 0.0144(5) Uani 1.0 8 d .
C2 C 0.11894(14) 0.91717(15) 0.08669(9) 0.0138(5) Uani 1.0 8 d .
C3 C 0.22128(13) 0.95380(16) 0.17406(10) 0.0158(6) Uani 1.0 8 d .
C4 C 0.26163(14) 0.92472(16) 0.08976(10) 0.0169(6) Uani 1.0 8 d .
C5 C 0.12079(14) 0.85179(15) 0.17301(9) 0.0144(5) Uani 1.0 8 d .
C6 C 0.12385(14) 0.76237(15) 0.09663(9) 0.0149(5) Uani 1.0 8 d .
C7 C 0.32332(14) 0.84786(15) 0.17052(9) 0.0146(5) Uani 1.0 8 d .
C8 C 0.25756(14) 0.76697(16) 0.08866(10) 0.0170(6) Uani 1.0 8 d .
C9 C 0.10932(16) 0.59109(17) 0.17498(10) 0.0211(6) Uani 1.0 8 d .
C10 C 0.04009(16) 0.57077(17) 0.15335(11) 0.0220(6) Uani 1.0 8 d .
C11 C 0.00958(15) 0.50709(17) 0.16883(11) 0.0210(6) Uani 1.0 8 d .
C12 C 0.05187(16) 0.46678(17) 0.20604(11) 0.0221(6) Uani 1.0 8 d .
C13 C 0.12001(16) 0.49207(17) 0.22600(10) 0.0205(6) Uani 1.0 8 d .
C14 C 0.33652(16) 0.59566(17) 0.17131(10) 0.0212(6) Uani 1.0 8 d .
C15 C 0.39003(18) 0.57879(18) 0.14857(11) 0.0253(7) Uani 1.0 8 d .
C16 C 0.43679(17) 0.51872(19) 0.16468(11) 0.0252(7) Uani 1.0 8 d .
C17 C 0.42573(17) 0.47986(19) 0.20404(11) 0.0257(7) Uani 1.0 8 d .
C18 C 0.37180(16) 0.50218(17) 0.22518(10) 0.0216(6) Uani 1.0 8 d .
C19 C 0.37483(16) 0.65227(19) 0.34725(11) 0.0247(7) Uani 1.0 8 d .
C20 C 0.43202(18) 0.6902(3) 0.37530(11) 0.0317(8) Uani 1.0 8 d .
C21 C 0.47670(17) 0.7342(2) 0.35433(11) 0.0280(7) Uani 1.0 8 d .
C22 C 0.45887(16) 0.73774(18) 0.30517(11) 0.0235(6) Uani 1.0 8 d .
C23 C 0.39987(16) 0.69954(18) 0.28043(10) 0.0214(6) Uani 1.0 8 d .
C24 C 0.13004(15) 0.70829(16) 0.27811(10) 0.0191(6) Uani 1.0 8 d .
C25 C 0.08343(15) 0.74344(17) 0.30041(10) 0.0203(6) Uani 1.0 8 d .
C26 C 0.08638(15) 0.72685(18) 0.34756(10) 0.0204(6) Uani 1.0 8 d .
C27 C 0.13688(15) 0.67289(18) 0.36890(10) 0.0215(6) Uani 1.0 8 d .
C28 C 0.18140(15) 0.64029(17) 0.34333(10) 0.0190(6) Uani 1.0 8 d .
C29 C -0.14350(15) 0.90521(18) -0.02734(11) 0.0232(6) Uani 1.0 8 d .
C30 C -0.18730(16) 0.84357(19) -0.03662(11) 0.0262(7) Uani 1.0 8 d .
C31 C -0.16011(17) 0.77082(18) -0.02248(11) 0.0234(6) Uani 1.0 8 d .
C32 C -0.08835(16) 0.76775(17) 0.00291(11) 0.0219(6) Uani 1.0 8 d .
C33 C -0.04890(15) 0.83309(17) 0.01128(10) 0.0194(6) Uani 1.0 8 d .
C34 C -0.1675(3) 0.5456(3) -0.09276(14) 0.0437(10) Uani 1.0 8 d .
C35 C -0.1560(3) 0.5935(3) -0.12680(14) 0.0431(10) Uani 1.0 8 d .
C36 C -0.2140(3) 0.6308(2) -0.15520(15) 0.0380(9) Uani 1.0 8 d .
C37 C -0.2818(3) 0.6221(3) -0.14549(17) 0.0459(10) Uani 1.0 8 d .
C38 C -0.2898(3) 0.5755(3) -0.11022(16) 0.0456(10) Uani 1.0 8 d .
H1L H 0.1092 0.9410 -0.0369 0.0309 Uiso 1.0 8 calc R
H2L H 0.0697 0.8827 -0.0339 0.0414 Uiso 1.0 8 calc R
H9 H 0.1294 0.6340 0.1633 0.0253 Uiso 1.0 8 calc R
H10 H 0.0135 0.6000 0.1281 0.0264 Uiso 1.0 8 calc R
H10A H -0.0769 0.4433 0.1600 0.0409 Uiso 1.0 8 calc R
H10B H -0.0852 0.5172 0.1288 0.0279 Uiso 1.0 8 calc R
H12 H 0.0338 0.4224 0.2175 0.0265 Uiso 1.0 8 calc R
H12A H 0.5214 0.4621 0.1529 0.0547 Uiso 1.0 8 calc R
H12B H 0.4911 0.5232 0.1159 0.0507 Uiso 1.0 8 calc R
H13 H 0.1477 0.4643 0.2516 0.0246 Uiso 1.0 8 calc R
H14 H 0.3046 0.6356 0.1591 0.0254 Uiso 1.0 8 calc R
H14A H 0.0021 0.7785 0.3531 0.0567 Uiso 1.0 8 calc R
H14B H 0.0386 0.7446 0.3989 0.0434 Uiso 1.0 8 calc R
H15 H 0.3952 0.6076 0.1222 0.0303 Uiso 1.0 8 calc R
H16A H 0.5521 0.7491 0.4071 0.0733 Uiso 1.0 8 calc R
H16B H 0.5679 0.7831 0.3646 0.0516 Uiso 1.0 8 calc R
H17 H 0.4554 0.4381 0.2162 0.0308 Uiso 1.0 8 calc R
H18 H 0.3664 0.4756 0.2523 0.0260 Uiso 1.0 8 calc R
H18A H -0.1822 0.6650 -0.0192 0.0178 Uiso 1.0 8 calc R
H18B H -0.2495 0.7097 -0.0434 0.0576 Uiso 1.0 8 calc R
H19 H -0.2406 0.5058 -0.0632 0.0522 Uiso 1.0 8 calc R
H19A H 0.3465 0.6209 0.3622 0.0297 Uiso 1.0 8 calc R
H20 H 0.4409 0.6863 0.4085 0.0380 Uiso 1.0 8 calc R
H22 H 0.4876 0.7665 0.2891 0.0282 Uiso 1.0 8 calc R
H23 H 0.3888 0.7035 0.2472 0.0257 Uiso 1.0 8 calc R
H24 H 0.1268 0.7206 0.2461 0.0229 Uiso 1.0 8 calc R
H25 H 0.0494 0.7788 0.2840 0.0244 Uiso 1.0 8 calc R
H27 H 0.1405 0.6588 0.4006 0.0258 Uiso 1.0 8 calc R
H28 H 0.2149 0.6035 0.3585 0.0228 Uiso 1.0 8 calc R
H29 H -0.1629 0.9530 -0.0383 0.0279 Uiso 1.0 8 calc R
H30 H -0.2361 0.8495 -0.0526 0.0315 Uiso 1.0 8 calc R
H32 H -0.0673 0.7208 0.0142 0.0263 Uiso 1.0 8 calc R
H33 H -0.0006 0.8294 0.0286 0.0233 Uiso 1.0 8 calc R
H34 H -0.1285 0.5181 -0.0743 0.0524 Uiso 1.0 8 calc R
H35 H -0.1088 0.6014 -0.1311 0.0517 Uiso 1.0 8 calc R
H37 H -0.3219 0.6486 -0.1634 0.0551 Uiso 1.0 8 calc R
H38 H -0.3356 0.5700 -0.1033 0.0547 Uiso 1.0 8 calc R

loop_
_atom_site_aniso_label
_atom_site_aniso_U_11
_atom_site_aniso_U_22
_atom_site_aniso_U_33
_atom_site_aniso_U_12
_atom_site_aniso_U_13
_atom_site_aniso_U_23
Nb1 0.00619(10) 0.01206(11) 0.01023(11) 0.00053(7) 0.00174(8) 0.00047(8)
Mn1 0.00985(18) 0.01485(19) 0.01454(19) 0.00075(14) 0.00272(14) 0.00294(15)
Mn2 0.0077(3) 0.0162(3) 0.0140(3) 0.0013(2) 0.0019(2) 0.0036(2)
O1L 0.0182(11) 0.0270(12) 0.0204(11) 0.0047(9) 0.0077(8) 0.0040(9)
O1Z 0.0568(18) 0.0306(14) 0.0447(16) -0.0110(12) 0.0262(14) 0.0025(12)
O2Z 0.0596(19) 0.0418(16) 0.0342(15) -0.0278(14) 0.0090(13) -0.0074(12)
O3Z 0.058(3) 0.075(3) 0.0380(18) 0.0035(19) 0.0107(16) -0.0118(18)
O3Z2 0.058(3) 0.075(3) 0.0380(18) 0.0035(19) 0.0107(16) -0.0118(18)
O4Z 0.0326(13) 0.0372(14) 0.0269(12) 0.0114(11) 0.0144(10) 0.0040(10)
O5Z 0.0233(12) 0.0271(13) 0.0220(12) 0.0017(10) 0.0058(10) -0.0043(10)
O5Z2 0.0233(12) 0.0271(13) 0.0220(12) 0.0017(10) 0.0058(10) -0.0043(10)
N1 0.0117(11) 0.0193(12) 0.0192(12) 0.0017(9) 0.0036(9) 0.0030(10)
N2 0.0117(11) 0.0191(12) 0.0180(11) 0.0005(9) 0.0032(9) 0.0031(9)
N3 0.0138(11) 0.0217(12) 0.0217(12) 0.0000(9) 0.0043(9) -0.0023(10)
N4 0.0178(12) 0.0296(14) 0.0250(13) -0.0037(11) 0.0050(10) 0.0075(11)
N5 0.0174(12) 0.0202(12) 0.0230(13) 0.0010(10) 0.0075(10) 0.0001(10)
N6 0.0152(11) 0.0203(12) 0.0204(12) -0.0022(9) 0.0033(9) -0.0022(10)
N7 0.0130(11) 0.0208(12) 0.0263(13) 0.0013(9) 0.0015(10) -0.0001(10)
N8 0.0206(13) 0.0314(14) 0.0257(14) 0.0006(11) 0.0093(11) -0.0077(12)
N9 0.0143(11) 0.0209(12) 0.0178(12) -0.0023(9) 0.0036(9) 0.0005(10)
N10 0.0161(13) 0.0285(15) 0.0393(17) -0.0070(11) 0.0006(12) 0.0038(13)
N11 0.0174(12) 0.0205(12) 0.0169(12) 0.0026(10) 0.0044(9) 0.0012(10)
N12 0.0448(19) 0.050(2) 0.0339(17) 0.0278(16) 0.0250(15) 0.0156(15)
N13 0.0140(11) 0.0218(12) 0.0177(12) 0.0013(9) 0.0036(9) 0.0023(10)
N14 0.0268(15) 0.0474(18) 0.0224(14) 0.0165(13) 0.0122(12) 0.0027(13)
N15 0.0142(11) 0.0221(12) 0.0168(12) -0.0024(9) 0.0028(9) 0.0015(10)
N16 0.0328(17) 0.068(3) 0.0242(15) -0.0299(17) 0.0032(13) -0.0004(16)
N17 0.0119(11) 0.0213(12) 0.0219(12) -0.0007(9) 0.0008(9) 0.0065(10)
N18 0.0317(16) 0.0301(16) 0.0390(17) -0.0141(13) 0.0113(13) -0.0077(13)
N19 0.057(3) 0.0370(18) 0.0347(18) -0.0037(16) 0.0071(16) -0.0057(14)
N20 0.070(3) 0.043(2) 0.062(3) 0.000(2) 0.008(2) 0.0194(19)
C1 0.0080(11) 0.0183(13) 0.0177(13) 0.0003(10) 0.0044(10) -0.0046(11)
C2 0.0108(12) 0.0174(13) 0.0139(12) -0.0029(10) 0.0041(10) -0.0017(10)
C3 0.0083(12) 0.0198(14) 0.0190(13) 0.0021(10) 0.0024(10) 0.0028(11)
C4 0.0113(12) 0.0223(14) 0.0166(13) 0.0000(10) 0.0019(10) 0.0012(11)
C5 0.0128(12) 0.0134(12) 0.0166(13) 0.0008(10) 0.0023(10) 0.0003(10)
C6 0.0127(12) 0.0187(13) 0.0141(12) 0.0040(10) 0.0046(10) 0.0027(10)
C7 0.0136(12) 0.0138(12) 0.0166(13) -0.0002(10) 0.0038(10) 0.0004(10)
C8 0.0123(12) 0.0235(14) 0.0151(13) -0.0018(10) 0.0027(10) 0.0007(11)
C9 0.0183(14) 0.0220(14) 0.0216(14) -0.0049(11) 0.0017(11) 0.0029(12)
C10 0.0173(14) 0.0232(15) 0.0238(15) -0.0013(11) 0.0010(11) 0.0036(12)
C11 0.0145(13) 0.0232(15) 0.0255(15) -0.0027(11) 0.0053(11) -0.0037(12)
C12 0.0215(14) 0.0236(15) 0.0225(15) -0.0056(12) 0.0080(12) 0.0018(12)
C13 0.0186(14) 0.0225(14) 0.0194(14) -0.0016(11) 0.0022(11) 0.0022(11)
C14 0.0223(15) 0.0221(14) 0.0190(14) 0.0084(12) 0.0043(11) 0.0022(11)
C15 0.0319(17) 0.0279(16) 0.0188(14) 0.0098(13) 0.0118(13) 0.0053(12)
C16 0.0266(16) 0.0294(16) 0.0212(15) 0.0087(13) 0.0086(12) 0.0005(13)
C17 0.0273(16) 0.0286(16) 0.0214(15) 0.0143(13) 0.0062(12) 0.0037(13)
C18 0.0225(15) 0.0247(15) 0.0180(14) 0.0063(12) 0.0050(11) 0.0043(12)
C19 0.0188(14) 0.0347(17) 0.0203(15) -0.0073(13) 0.0037(11) 0.0055(13)
C20 0.0255(16) 0.051(3) 0.0168(15) -0.0116(15) 0.0014(12) 0.0040(15)
C21 0.0192(15) 0.0418(19) 0.0219(15) -0.0109(14) 0.0022(12) 0.0004(14)
C22 0.0189(14) 0.0308(16) 0.0219(15) -0.0074(12) 0.0070(12) 0.0012(13)
C23 0.0207(14) 0.0272(15) 0.0173(14) -0.0041(12) 0.0064(11) 0.0008(12)
C24 0.0184(13) 0.0222(14) 0.0167(13) 0.0030(11) 0.0044(11) 0.0031(11)
C25 0.0163(13) 0.0243(15) 0.0199(14) 0.0041(11) 0.0032(11) 0.0028(12)
C26 0.0121(13) 0.0290(16) 0.0215(14) 0.0019(11) 0.0066(11) -0.0015(12)
C27 0.0174(14) 0.0312(16) 0.0161(14) 0.0017(12) 0.0046(11) 0.0035(12)
C28 0.0141(13) 0.0232(14) 0.0201(14) 0.0023(11) 0.0044(11) 0.0045(11)
C29 0.0146(13) 0.0272(16) 0.0269(16) -0.0004(12) 0.0027(12) 0.0089(13)
C30 0.0160(14) 0.0355(18) 0.0247(16) -0.0064(13) -0.0007(12) 0.0061(13)
C31 0.0239(15) 0.0290(16) 0.0192(14) -0.0108(13) 0.0091(12) -0.0020(12)
C32 0.0231(15) 0.0218(14) 0.0218(15) -0.0034(12) 0.0073(12) 0.0018(12)
C33 0.0163(13) 0.0212(14) 0.0198(14) -0.0017(11) 0.0021(11) 0.0046(11)
C34 0.055(3) 0.048(3) 0.0286(19) 0.018(2) 0.0096(17) -0.0003(17)
C35 0.044(3) 0.047(3) 0.040(3) 0.0103(18) 0.0120(18) -0.0047(18)
C36 0.040(2) 0.0228(17) 0.050(3) 0.0003(15) 0.0085(17) -0.0028(16)
C37 0.039(3) 0.033(2) 0.062(3) -0.0019(17) 0.003(2) -0.0011(19)
C38 0.042(3) 0.040(3) 0.053(3) -0.0106(18) 0.0067(19) -0.0075(19)

loop_
_atom_type_symbol
_atom_type_description
_atom_type_scat_dispersion_real
_atom_type_scat_dispersion_imag
_atom_type_scat_source
Mn Mn 0.3368 0.7283
;
International Tables for Crystallography
(1992, Vol. C, Tables 4.2.6.8 and 6.1.1.4)
;
Nb Nb -2.0727 0.6215
;
International Tables for Crystallography
(1992, Vol. C, Tables 4.2.6.8 and 6.1.1.4)
;
C C 0.0033 0.0016
;
International Tables for Crystallography
(1992, Vol. C, Tables 4.2.6.8 and 6.1.1.4)
;
N N 0.0061 0.0033
;
International Tables for Crystallography
(1992, Vol. C, Tables 4.2.6.8 and 6.1.1.4)
;
O O 0.0106 0.0060
;
International Tables for Crystallography
(1992, Vol. C, Tables 4.2.6.8 and 6.1.1.4)
;
H H 0.0000 0.0000
;
International Tables for Crystallography
(1992, Vol. C, Table 6.1.1.4)
;

loop_
_geom_angle_atom_site_label_1
_geom_angle_atom_site_label_2
_geom_angle_atom_site_label_3
_geom_angle
_geom_angle_publ_flag
_geom_angle_site_symmetry_1
_geom_angle_site_symmetry_3
C1 Nb1 C2 143.38(10) yes . .
C1 Nb1 C3 105.75(10) yes . .
C1 Nb1 C4 142.75(10) yes . .
C1 Nb1 C5 72.48(10) yes . .
C1 Nb1 C6 79.43(9) yes . .
C1 Nb1 C7 70.24(10) yes . .
C1 Nb1 C8 83.52(11) yes . .
C2 Nb1 C3 80.87(9) yes . .
C2 Nb1 C4 73.78(10) yes . .
C2 Nb1 C5 75.85(10) yes . .
C2 Nb1 C6 75.10(10) yes . .
C2 Nb1 C7 143.89(10) yes . .
C2 Nb1 C8 111.71(10) yes . .
C3 Nb1 C4 76.97(11) yes . .
C3 Nb1 C5 71.86(10) yes . .
C3 Nb1 C6 143.01(10) yes . .
C3 Nb1 C7 74.77(10) yes . .
C3 Nb1 C8 145.38(10) yes . .
C4 Nb1 C5 139.21(10) yes . .
C4 Nb1 C6 121.14(10) yes . .
C4 Nb1 C7 75.02(10) yes . .
C4 Nb1 C8 76.18(11) yes . .
C5 Nb1 C6 75.23(10) yes . .
C5 Nb1 C7 119.61(10) yes . .
C5 Nb1 C8 141.42(10) yes . .
C6 Nb1 C7 138.14(10) yes . .
C6 Nb1 C8 70.91(10) yes . .
C7 Nb1 C8 77.47(10) yes . .
N1 Mn1 N3 174.68(10) yes . 6_545
N1 Mn1 N9 90.61(9) yes . .
N1 Mn1 N11 88.74(10) yes . .
N1 Mn1 N13 86.73(9) yes . .
N1 Mn1 N15 88.47(9) yes . .
N3 Mn1 N9 92.25(9) yes 6_545 .
N3 Mn1 N11 95.41(10) yes 6_545 .
N3 Mn1 N13 89.10(10) yes 6_545 .
N3 Mn1 N15 88.51(9) yes 6_545 .
N9 Mn1 N11 96.26(9) yes . .
N9 Mn1 N13 84.08(9) yes . .
N9 Mn1 N15 177.60(10) yes . .
N11 Mn1 N13 175.46(9) yes . .
N11 Mn1 N15 85.93(9) yes . .
N13 Mn1 N15 93.66(9) yes . .
O1L Mn2 O1L 180.00(11) yes . 3_575
O1L Mn2 N2 84.60(8) yes . .
O1L Mn2 N2 95.40(8) yes . 3_575
O1L Mn2 N17 88.56(9) yes . .
O1L Mn2 N17 91.44(9) yes . 3_575
O1L Mn2 N2 95.40(8) yes 3_575 .
O1L Mn2 N2 84.60(8) yes 3_575 3_575
O1L Mn2 N17 91.44(9) yes 3_575 .
O1L Mn2 N17 88.56(9) yes 3_575 3_575
N2 Mn2 N2 180.00(13) yes . 3_575
N2 Mn2 N17 90.67(9) yes . .
N2 Mn2 N17 89.33(9) yes . 3_575
N2 Mn2 N17 89.33(9) yes 3_575 .
N2 Mn2 N17 90.67(9) yes 3_575 3_575
N17 Mn2 N17 180.00(13) yes . 3_575
Mn1 N1 C1 168.7(3) yes . .
Mn2 N2 C2 160.6(3) yes . .
Mn1 N3 C3 175.9(3) yes 6_555 .
Mn1 N9 C9 122.3(2) yes . .
Mn1 N9 C13 120.86(17) yes . .
C9 N9 C13 115.8(3) yes . .
Mn1 N11 C14 123.4(2) yes . .
Mn1 N11 C18 119.5(2) yes . .
C14 N11 C18 115.9(3) yes . .
Mn1 N13 C24 119.9(2) yes . .
Mn1 N13 C28 124.71(19) yes . .
C24 N13 C28 115.3(3) yes . .
Mn1 N15 C19 123.6(2) yes . .
Mn1 N15 C23 120.47(18) yes . .
C19 N15 C23 115.8(3) yes . .
Mn2 N17 C29 122.4(2) yes . .
Mn2 N17 C33 120.96(18) yes . .
C29 N17 C33 115.7(3) yes . .
C34 N19 C38 121.2(4) yes . .
Nb1 C1 N1 177.1(3) yes . .
Nb1 C2 N2 178.6(3) yes . .
Nb1 C3 N3 177.7(3) yes . .
Nb1 C4 N4 179.3(3) yes . .
Nb1 C5 N5 179.6(2) yes . .
Nb1 C6 N6 177.0(3) yes . .
Nb1 C7 N7 178.3(3) yes . .
Nb1 C8 N8 177.6(3) yes . .
N9 C9 C10 124.2(3) yes . .
C9 C10 C11 119.5(3) yes . .
N10 C11 C10 121.4(3) yes . .
N10 C11 C12 121.3(3) yes . .
C10 C11 C12 117.2(3) yes . .
C11 C12 C13 119.3(3) yes . .
N9 C13 C12 124.0(3) yes . .
N11 C14 C15 124.5(3) yes . .
C14 C15 C16 119.4(3) yes . .
N12 C16 C15 121.8(4) yes . .
N12 C16 C17 121.7(3) yes . .
C15 C16 C17 116.4(4) yes . .
C16 C17 C18 120.0(3) yes . .
N11 C18 C17 123.8(3) yes . .
N15 C19 C20 124.4(4) yes . .
C19 C20 C21 119.3(3) yes . .
N16 C21 C20 122.0(3) yes . .
N16 C21 C22 121.5(4) yes . .
C20 C21 C22 116.5(3) yes . .
C21 C22 C23 119.8(3) yes . .
N15 C23 C22 124.1(3) yes . .
N13 C24 C25 124.7(3) yes . .
C24 C25 C26 119.4(3) yes . .
N14 C26 C25 120.9(3) yes . .
N14 C26 C27 122.2(3) yes . .
C25 C26 C27 116.8(3) yes . .
C26 C27 C28 119.4(3) yes . .
N13 C28 C27 124.3(3) yes . .
N17 C29 C30 124.0(3) yes . .
C29 C30 C31 120.1(3) yes . .
N18 C31 C30 122.3(3) yes . .
N18 C31 C32 121.6(3) yes . .
C30 C31 C32 116.1(3) yes . .
C31 C32 C33 119.5(3) yes . .
N17 C33 C32 124.5(3) yes . .
N19 C34 C35 120.4(4) yes . .
C34 C35 C36 119.5(5) yes . .
N20 C36 C35 121.4(5) yes . .
N20 C36 C37 120.1(4) yes . .
C35 C36 C37 118.4(4) yes . .
C36 C37 C38 119.6(4) yes . .
N19 C38 C37 120.8(5) yes . .
Mn2 O1L H1L 118.541 no . .
Mn2 O1L H2L 117.917 no . .
H1L O1L H2L 98.655 no . .
C11 N10 H10A 117.805 no . .
C11 N10 H10B 114.826 no . .
H10A N10 H10B 122.189 no . .
C16 N12 H12A 124.643 no . .
C16 N12 H12B 117.992 no . .
H12A N12 H12B 117.211 no . .
C26 N14 H14A 112.826 no . .
C26 N14 H14B 118.603 no . .
H14A N14 H14B 111.896 no . .
C21 N16 H16A 109.679 no . .
C21 N16 H16B 113.009 no . .
H16A N16 H16B 108.839 no . .
C31 N18 H18A 117.450 no . .
C31 N18 H18B 122.274 no . .
H18A N18 H18B 117.376 no . .
C34 N19 H19 119.376 no . .
C38 N19 H19 119.409 no . .
N9 C9 H9 117.914 no . .
C10 C9 H9 117.917 no . .
C9 C10 H10 120.259 no . .
C11 C10 H10 120.265 no . .
C11 C12 H12 120.360 no . .
C13 C12 H12 120.358 no . .
N9 C13 H13 117.977 no . .
C12 C13 H13 117.987 no . .
N11 C14 H14 117.784 no . .
C15 C14 H14 117.765 no . .
C14 C15 H15 120.313 no . .
C16 C15 H15 120.304 no . .
C16 C17 H17 120.001 no . .
C18 C17 H17 120.015 no . .
N11 C18 H18 118.108 no . .
C17 C18 H18 118.113 no . .
N15 C19 H19A 117.802 no . .
C20 C19 H19A 117.818 no . .
C19 C20 H20 120.334 no . .
C21 C20 H20 120.337 no . .
C21 C22 H22 120.087 no . .
C23 C22 H22 120.088 no . .
N15 C23 H23 117.954 no . .
C22 C23 H23 117.955 no . .
N13 C24 H24 117.652 no . .
C25 C24 H24 117.661 no . .
C24 C25 H25 120.288 no . .
C26 C25 H25 120.264 no . .
C26 C27 H27 120.306 no . .
C28 C27 H27 120.303 no . .
N13 C28 H28 117.866 no . .
C27 C28 H28 117.846 no . .
N17 C29 H29 117.990 no . .
C30 C29 H29 117.995 no . .
C29 C30 H30 119.961 no . .
C31 C30 H30 119.955 no . .
C31 C32 H32 120.220 no . .
C33 C32 H32 120.234 no . .
N17 C33 H33 117.728 no . .
C32 C33 H33 117.737 no . .
N19 C34 H34 119.790 no . .
C35 C34 H34 119.823 no . .
C34 C35 H35 120.282 no . .
C36 C35 H35 120.260 no . .
C36 C37 H37 120.221 no . .
C38 C37 H37 120.227 no . .
N19 C38 H38 119.595 no . .
C37 C38 H38 119.608 no . .

loop_
_geom_bond_atom_site_label_1
_geom_bond_atom_site_label_2
_geom_bond_distance
_geom_bond_publ_flag
_geom_bond_site_symmetry_2
Nb1 C1 2.230(3) yes .
Nb1 C2 2.263(3) yes .
Nb1 C3 2.237(3) yes .
Nb1 C4 2.263(3) yes .
Nb1 C5 2.252(3) yes .
Nb1 C6 2.259(3) yes .
Nb1 C7 2.256(3) yes .
Nb1 C8 2.267(3) yes .
Mn1 N1 2.203(3) yes .
Mn1 N3 2.178(3) yes 6_545
Mn1 N9 2.288(3) yes .
Mn1 N11 2.265(3) yes .
Mn1 N13 2.314(3) yes .
Mn1 N15 2.298(3) yes .
Mn2 O1L 2.265(3) yes .
Mn2 O1L 2.265(3) yes 3_575
Mn2 N2 2.228(2) yes .
Mn2 N2 2.228(2) yes 3_575
Mn2 N17 2.223(3) yes .
Mn2 N17 2.223(3) yes 3_575
O3Z O3Z2 1.43(4) yes .
O5Z O5Z2 1.42(3) yes .
N1 C1 1.150(4) yes .
N2 C2 1.153(4) yes .
N3 C3 1.155(4) yes .
N4 C4 1.155(4) yes .
N5 C5 1.158(4) yes .
N6 C6 1.153(4) yes .
N7 C7 1.155(4) yes .
N8 C8 1.154(5) yes .
N9 C9 1.340(4) yes .
N9 C13 1.355(4) yes .
N10 C11 1.375(4) yes .
N11 C14 1.345(4) yes .
N11 C18 1.345(4) yes .
N12 C16 1.350(6) yes .
N13 C24 1.354(4) yes .
N13 C28 1.347(4) yes .
N14 C26 1.357(5) yes .
N15 C19 1.341(4) yes .
N15 C23 1.349(5) yes .
N16 C21 1.365(5) yes .
N17 C29 1.355(4) yes .
N17 C33 1.353(4) yes .
N18 C31 1.353(5) yes .
N19 C34 1.351(7) yes .
N19 C38 1.336(6) yes .
N20 C36 1.350(7) yes .
C9 C10 1.380(4) yes .
C10 C11 1.393(5) yes .
C11 C12 1.396(4) yes .
C12 C13 1.377(4) yes .
C14 C15 1.377(5) yes .
C15 C16 1.401(5) yes .
C16 C17 1.400(5) yes .
C17 C18 1.378(5) yes .
C19 C20 1.383(5) yes .
C20 C21 1.400(6) yes .
C21 C22 1.404(5) yes .
C22 C23 1.373(4) yes .
C24 C25 1.371(5) yes .
C25 C26 1.401(5) yes .
C26 C27 1.401(4) yes .
C27 C28 1.384(5) yes .
C29 C30 1.365(5) yes .
C30 C31 1.415(5) yes .
C31 C32 1.406(4) yes .
C32 C33 1.373(5) yes .
C34 C35 1.365(7) yes .
C35 C36 1.392(6) yes .
C36 C37 1.400(7) yes .
C37 C38 1.359(7) yes .
O1L H1L 0.845 no .
O1L H2L 0.860 no .
N10 H10A 0.912 no .
N10 H10B 0.897 no .
N12 H12A 0.898 no .
N12 H12B 0.915 no .
N14 H14A 0.896 no .
N14 H14B 0.902 no .
N16 H16A 0.907 no .
N16 H16B 0.906 no .
N18 H18A 0.886 no .
N18 H18B 0.916 no .
N19 H19 0.880 no .
C9 H9 0.950 no .
C10 H10 0.950 no .
C12 H12 0.950 no .
C13 H13 0.950 no .
C14 H14 0.950 no .
C15 H15 0.950 no .
C17 H17 0.950 no .
C18 H18 0.950 no .
C19 H19A 0.950 no .
C20 H20 0.950 no .
C22 H22 0.950 no .
C23 H23 0.950 no .
C24 H24 0.950 no .
C25 H25 0.950 no .
C27 H27 0.950 no .
C28 H28 0.950 no .
C29 H29 0.950 no .
C30 H30 0.950 no .
C32 H32 0.950 no .
C33 H33 0.950 no .
C34 H34 0.950 no .
C35 H35 0.950 no .
C37 H37 0.950 no .
C38 H38 0.950 no .

loop_
_geom_contact_atom_site_label_1
_geom_contact_atom_site_label_2
_geom_contact_distance
_geom_contact_publ_flag
_geom_contact_site_symmetry_2
Mn2 C2 3.338(3) no 3_575
Mn2 C29 3.162(3) no 3_575
Mn2 C33 3.141(3) no 3_575
O1L C33 3.392(4) no .
N1 C5 3.432(4) no .
N1 C7 3.358(4) no .
N1 C9 3.212(4) no .
N1 C14 3.152(4) no .
N1 C23 3.272(4) no .
N1 C24 3.135(5) no .
N2 C4 3.546(4) no .
N2 C5 3.594(4) no .
N2 C6 3.562(4) no .
N2 C29 3.165(4) no 3_575
N2 C33 3.252(4) no .
N3 C5 3.428(4) no .
N3 C7 3.532(4) no .
N3 C13 3.240(4) no 6_555
N3 C18 3.313(5) no 6_555
N3 C19 3.324(4) no 6_555
N3 C28 3.283(4) no 6_555
N4 C2 3.529(4) no .
N4 C7 3.576(4) no .
N5 C1 3.464(4) no .
N5 C3 3.446(4) no .
N5 C6 3.581(4) no .
N5 C18 3.514(4) no 6_555
N5 C24 3.549(4) no .
N6 C2 3.566(4) no .
N6 C8 3.396(4) no .
N6 C32 3.587(4) no .
N6 C33 3.441(4) no .
N7 C1 3.365(4) no .
N7 C3 3.554(4) no .
N7 C4 3.593(4) no .
N7 C13 3.541(4) no 6_555
N8 C6 3.397(4) no .
N9 C11 2.820(4) no .
N9 C24 3.430(4) no .
N11 C16 2.828(5) no .
N11 C23 3.332(4) no .
N13 C26 2.832(4) no .
N15 C18 3.567(4) no .
N15 C21 2.829(4) no .
N17 C31 2.835(4) no .
N19 C36 2.734(6) no .
C1 C14 3.557(4) no .
C9 C12 2.710(5) no .
C10 C13 2.706(4) no .
C14 C17 2.700(5) no .
C15 C18 2.713(5) no .
C19 C22 2.704(5) no .
C20 C23 2.712(5) no .
C24 C27 2.708(5) no .
C25 C28 2.712(4) no .
C29 C32 2.720(5) no .
C30 C33 2.706(4) no .
C34 C37 2.732(6) no .
C35 C38 2.734(7) no .
O1L O4Z 2.812(4) no .
O1L O5Z 2.875(4) no .
O1L O5Z2 3.05(3) no .
O1L N12 3.208(4) no 7_565
O1L C15 3.485(5) no 7_565
O1Z O2Z 2.855(5) no .
O1Z O3Z 3.528(5) no 3_565
O1Z O3Z2 3.58(4) no 3_565
O1Z O5Z2 3.21(2) no 5_445
O1Z N4 2.914(4) no 5_445
O1Z N18 2.907(4) no .
O1Z N19 3.400(5) no .
O1Z C27 3.527(5) no 2_555
O1Z C32 3.565(5) no .
O1Z C34 3.409(5) no .
O2Z O1Z 2.855(5) no .
O2Z O2Z 3.585(4) no 3_565
O2Z O3Z 2.697(5) no .
O2Z O3Z 2.798(6) no 3_565
O2Z O3Z2 2.80(4) no .
O2Z N6 2.866(4) no .
O2Z C10 3.462(5) no .
O3Z O1Z 3.528(5) no 3_565
O3Z O2Z 2.697(5) no .
O3Z O2Z 2.798(6) no 3_565
O3Z N10 3.055(6) no 3_565
O3Z N16 3.488(6) no 8_464
O3Z C10 3.596(5) no 3_565
O3Z C11 3.397(5) no 3_565
O3Z C34 3.286(6) no .
O3Z C35 3.351(6) no .
O3Z2 O1Z 3.58(4) no 3_565
O3Z2 O2Z 2.80(4) no .
O3Z2 O4Z 3.10(4) no .
O3Z2 N4 3.19(4) no 7_565
O3Z2 N10 3.33(4) no 3_565
O3Z2 N16 2.97(4) no 8_464
O4Z O1L 2.812(4) no .
O4Z O3Z2 3.10(4) no .
O4Z O5Z 3.548(4) no .
O4Z N6 3.132(4) no .
O4Z N8 2.876(4) no 7_565
O4Z N16 3.037(4) no 8_464
O4Z C6 3.379(4) no .
O4Z C33 3.359(4) no .
O5Z O1L 2.875(4) no .
O5Z O4Z 3.548(4) no .
O5Z N4 2.957(4) no .
O5Z N8 2.926(4) no 7_565
O5Z N19 2.797(5) no 5_555
O5Z C4 3.411(4) no .
O5Z C38 3.486(5) no 5_555
O5Z2 O1L 3.05(3) no .
O5Z2 O1Z 3.21(2) no 5_555
O5Z2 N4 3.00(2) no .
O5Z2 N17 3.36(3) no 3_575
O5Z2 N19 2.22(3) no 5_555
O5Z2 C29 2.76(3) no 3_575
O5Z2 C30 3.33(3) no 3_575
O5Z2 C34 3.38(3) no 5_555
O5Z2 C38 2.67(3) no 5_555
N1 N20 3.473(5) no 8_565
N2 N12 3.224(5) no 5_455
N4 O1Z 2.914(4) no 5_555
N4 O3Z2 3.19(4) no 7_565
N4 O5Z 2.957(4) no .
N4 O5Z2 3.00(2) no .
N4 N10 3.295(4) no 5_555
N5 N12 3.235(5) no 5_455
N5 N14 3.093(4) no 2_555
N6 O2Z 2.866(4) no .
N6 O4Z 3.132(4) no .
N6 N14 3.237(5) no 2_555
N7 N10 3.070(4) no 5_555
N7 N16 3.195(5) no 2_655
N7 C22 3.585(4) no 2_655
N8 O4Z 2.876(4) no 7_565
N8 O5Z 2.926(4) no 7_565
N10 O3Z 3.055(6) no 3_565
N10 O3Z2 3.33(4) no 3_565
N10 N4 3.295(4) no 5_445
N10 N7 3.070(4) no 5_445
N10 C7 3.476(4) no 5_445
N12 O1L 3.208(4) no 7_565
N12 N2 3.224(5) no 5_545
N12 N5 3.235(5) no 5_545
N12 C2 3.585(5) no 5_545
N12 C5 3.589(5) no 5_545
N14 N5 3.093(4) no 2_555
N14 N6 3.237(5) no 2_555
N14 C5 3.492(4) no 2_555
N14 C6 3.549(5) no 2_555
N14 C32 3.585(5) no 2_555
N15 N20 3.265(5) no 8_565
N16 O3Z 3.488(6) no 8_565
N16 O3Z2 2.97(4) no 8_565
N16 O4Z 3.037(4) no 8_565
N16 N7 3.195(5) no 2_655
N17 O5Z2 3.36(3) no 3_575
N18 O1Z 2.907(4) no .
N18 N18 3.317(5) no 7_465
N18 N19 3.389(5) no .
N18 C30 3.389(5) no 7_465
N18 C31 3.432(5) no 7_465
N18 C34 3.509(6) no .
N18 C38 3.440(6) no .
N19 O1Z 3.400(5) no .
N19 O5Z 2.797(5) no 5_445
N19 O5Z2 2.22(3) no 5_445
N19 N18 3.389(5) no .
N20 N1 3.473(5) no 8_464
N20 N15 3.265(5) no 8_464
N20 C19 3.525(6) no 8_464
N20 C22 3.548(6) no 8_464
N20 C23 3.254(6) no 8_464
C2 N12 3.585(5) no 5_455
C4 O5Z 3.411(4) no .
C5 N12 3.589(5) no 5_455
C5 N14 3.492(4) no 2_555
C6 O4Z 3.379(4) no .
C6 N14 3.549(5) no 2_555
C7 N10 3.476(4) no 5_555
C10 O2Z 3.462(5) no .
C10 O3Z 3.596(5) no 3_565
C11 O3Z 3.397(5) no 3_565
C12 C12 3.596(5) no 2_555
C12 C35 3.554(6) no 3_565
C13 C35 3.485(6) no 3_565
C14 C38 3.529(6) no 3_565
C15 O1L 3.485(5) no 7_565
C15 C38 3.379(6) no 3_565
C16 C38 3.346(6) no 3_565
C17 C17 3.440(4) no 2_655
C17 C37 3.411(5) no 3_565
C17 C38 3.467(5) no 3_565
C18 C37 3.380(5) no 3_565
C19 N20 3.525(6) no 8_565
C22 N7 3.585(4) no 2_655
C22 N20 3.548(6) no 8_565
C23 N20 3.254(6) no 8_565
C27 O1Z 3.527(5) no 2_555
C29 O5Z2 2.76(3) no 3_575
C30 O5Z2 3.33(3) no 3_575
C30 N18 3.389(5) no 7_465
C31 N18 3.432(5) no 7_465
C32 O1Z 3.565(5) no .
C32 N14 3.585(5) no 2_555
C33 O4Z 3.359(4) no .
C34 O1Z 3.409(5) no .
C34 O3Z 3.286(6) no .
C34 O5Z2 3.38(3) no 5_445
C34 N18 3.509(6) no .
C35 O3Z 3.351(6) no .
C35 C12 3.554(6) no 3_565
C35 C13 3.485(6) no 3_565
C37 C17 3.411(5) no 3_565
C37 C18 3.380(5) no 3_565
C38 O5Z 3.486(5) no 5_445
C38 O5Z2 2.67(3) no 5_445
C38 N18 3.440(6) no .
C38 C14 3.529(6) no 3_565
C38 C15 3.379(6) no 3_565
C38 C16 3.346(6) no 3_565
C38 C17 3.467(5) no 3_565
Mn1 H9 3.2138 no .
Mn1 H13 3.1898 no .
Mn1 H14 3.2262 no .
Mn1 H18 3.1313 no .
Mn1 H19A 3.2414 no .
Mn1 H23 3.1740 no .
Mn1 H24 3.1705 no .
Mn1 H28 3.2853 no .
Mn2 H1L 2.7699 no 3_575
Mn2 H2L 2.7734 no 3_575
Mn2 H29 3.1752 no .
Mn2 H29 3.1752 no 3_575
Mn2 H33 3.1364 no .
Mn2 H33 3.1364 no 3_575
O1L H29 3.3254 no 3_575
O1L H33 3.1596 no .
N1 H9 2.5986 no .
N1 H14 2.5649 no .
N1 H23 2.8248 no .
N1 H24 2.5609 no .
N2 H1L 3.1794 no .
N2 H2L 3.0922 no .
N2 H29 2.6329 no 3_575
N2 H33 2.6584 no .
N3 H13 2.6021 no 6_555
N3 H18 2.6699 no 6_555
N3 H19A 2.8300 no 6_555
N3 H28 2.7339 no 6_555
N4 H28 3.2702 no 6_555
N4 H29 2.7879 no 3_575
N4 H30 3.4393 no 3_575
N5 H17 3.1977 no 6_555
N5 H18 2.7352 no 6_555
N5 H24 2.8554 no .
N5 H25 3.1003 no .
N6 H9 2.9140 no .
N6 H10 3.0672 no .
N6 H32 3.0296 no .
N6 H33 2.6964 no .
N7 H12 3.0910 no 6_555
N7 H13 2.8101 no 6_555
N7 H22 3.4189 no .
N7 H23 3.0179 no .
N8 H14 3.0931 no .
N8 H15 3.1845 no .
N9 H10 3.2462 no .
N9 H12 3.2577 no .
N9 H24 3.1826 no .
N10 H10 2.6129 no .
N10 H12 2.6153 no .
N10 H16B 3.5482 no 6_545
N11 H15 3.2514 no .
N11 H17 3.2452 no .
N11 H23 2.9229 no .
N12 H15 2.6132 no .
N12 H17 2.6056 no .
N13 H19A 3.3636 no .
N13 H25 3.2565 no .
N13 H27 3.2577 no .
N14 H25 2.6006 no .
N14 H27 2.6256 no .
N15 H18 3.5253 no .
N15 H20 3.2521 no .
N15 H22 3.2476 no .
N16 H10A 3.3921 no 6_555
N16 H20 2.6246 no .
N16 H22 2.6152 no .
N17 H1L 3.1477 no 3_575
N17 H2L 3.1023 no .
N17 H30 3.2456 no .
N17 H32 3.2556 no .
N18 H30 2.6320 no .
N18 H32 2.6148 no .
N19 H35 3.2135 no .
N19 H37 3.1985 no .
N20 H35 2.5980 no .
N20 H37 2.5797 no .
C1 H9 2.8022 no .
C1 H14 2.7493 no .
C1 H23 3.3323 no .
C1 H24 2.9934 no .
C2 H2L 3.4975 no .
C2 H29 2.9246 no 3_575
C2 H33 2.9612 no .
C3 H13 2.9284 no 6_555
C3 H18 3.0470 no 6_555
C3 H19A 3.3080 no 6_555
C3 H28 3.1563 no 6_555
C4 H28 3.4946 no 6_555
C4 H29 3.0380 no 3_575
C5 H18 3.0677 no 6_555
C5 H24 3.1452 no .
C6 H9 2.9833 no .
C6 H33 2.9804 no .
C7 H13 3.0313 no 6_555
C7 H23 3.4455 no .
C8 H14 3.1034 no .
C9 H13 3.1410 no .
C9 H24 3.0656 no .
C10 H10A 3.2175 no .
C10 H10B 2.5266 no .
C10 H12 3.2485 no .
C11 H9 3.2419 no .
C11 H13 3.2417 no .
C12 H10 3.2484 no .
C12 H10A 2.5600 no .
C12 H10B 3.1769 no .
C13 H9 3.1428 no .
C14 H18 3.1401 no .
C14 H23 2.9281 no .
C15 H12A 3.2359 no .
C15 H12B 2.5470 no .
C15 H17 3.2494 no .
C16 H14 3.2454 no .
C16 H18 3.2536 no .
C17 H12A 2.6393 no .
C17 H12B 3.2124 no .
C17 H15 3.2510 no .
C17 H25 3.5991 no 6_545
C18 H14 3.1380 no .
C19 H23 3.1380 no .
C19 H28 3.2704 no .
C20 H16A 2.5017 no .
C20 H16B 3.1548 no .
C20 H22 3.2522 no .
C21 H19A 3.2486 no .
C21 H23 3.2501 no .
C22 H12 3.3456 no 6_555
C22 H16A 3.1147 no .
C22 H16B 2.5250 no .
C22 H20 3.2541 no .
C23 H19A 3.1380 no .
C24 H28 3.1428 no .
C25 H14A 2.5099 no .
C25 H14B 3.1941 no .
C25 H17 3.5366 no 6_555
C25 H27 3.2556 no .
C26 H24 3.2409 no .
C26 H28 3.2511 no .
C27 H14A 3.1347 no .
C27 H14B 2.5851 no .
C27 H25 3.2551 no .
C28 H19A 3.1019 no .
C28 H24 3.1404 no .
C29 H1L 3.2911 no 3_575
C29 H33 3.1502 no .
C30 H18A 3.2017 no .
C30 H18B 2.6394 no .
C30 H32 3.2646 no .
C31 H29 3.2574 no .
C31 H33 3.2481 no .
C32 H18A 2.5352 no .
C32 H18B 3.2399 no .
C32 H30 3.2614 no .
C33 H2L 3.0114 no .
C33 H29 3.1515 no .
C34 H38 3.1934 no .
C35 H19 3.1456 no .
C35 H37 3.2613 no .
C36 H34 3.2414 no .
C36 H38 3.2434 no .
C37 H19 3.1318 no .
C37 H35 3.2619 no .
C38 H34 3.1926 no .
H1L H29 2.9000 no 3_575
H2L H33 2.6831 no .
H9 H10 2.3034 no .
H9 H14 3.3857 no .
H9 H24 2.8806 no .
H10 H10A 3.5077 no .
H10 H10B 2.3948 no .
H10A H12 2.4161 no .
H10A H16B 2.9421 no 6_545
H10B H12 3.4723 no .
H12 H13 2.3029 no .
H12 H22 2.7910 no 6_545
H12A H14A 3.2812 no 6_545
H12A H15 3.5065 no .
H12A H17 2.5090 no .
H12B H15 2.4088 no .
H12B H17 3.5072 no .
H14 H15 2.2994 no .
H14 H23 2.9670 no .
H14A H25 2.3997 no .
H14A H27 3.4306 no .
H14B H25 3.4724 no .
H14B H27 2.4643 no .
H16A H20 2.4100 no .
H16A H22 3.4092 no .
H16B H20 3.4551 no .
H16B H22 2.4078 no .
H17 H18 2.3015 no .
H17 H25 2.8236 no 6_545
H18A H30 3.4988 no .
H18A H32 2.4055 no .
H18B H30 2.5097 no .
H18B H32 3.5151 no .
H19 H34 2.2550 no .
H19 H38 2.2381 no .
H19A H20 2.3065 no .
H19A H28 2.5171 no .
H22 H23 2.2943 no .
H24 H25 2.2909 no .
H27 H28 2.3069 no .
H29 H30 2.2861 no .
H32 H33 2.2934 no .
H34 H35 2.3170 no .
H37 H38 2.3067 no .
Mn2 H12B 3.4631 no 5_455
Mn2 H12B 3.4631 no 7_565
O1L H12B 2.3874 no 7_565
O1L H15 2.7706 no 7_565
O1L H16A 3.5194 no 8_464
O1L H20 3.2526 no 8_464
O1Z H10B 3.1854 no .
O1Z H18A 2.0362 no .
O1Z H18B 3.4453 no .
O1Z H19 3.1385 no .
O1Z H27 2.6106 no 2_555
O1Z H30 2.9891 no 7_465
O1Z H32 2.8970 no .
O1Z H34 3.1427 no .
O2Z H10 2.8012 no .
O2Z H32 2.8185 no .
O2Z H34 2.9253 no 3_565
O3Z H10 3.4922 no 3_565
O3Z H10A 3.5158 no 3_565
O3Z H10B 3.1309 no 3_565
O3Z H34 2.6604 no .
O3Z H35 2.7872 no .
O3Z2 H10A 3.5011 no 3_565
O3Z2 H10B 3.3582 no 3_565
O3Z2 H16A 2.8582 no 8_464
O3Z2 H16B 3.2447 no 8_464
O4Z H1L 2.9418 no .
O4Z H2L 1.9646 no .
O4Z H16A 2.1580 no 8_464
O4Z H16B 3.4437 no 8_464
O4Z H20 3.3404 no 8_464
O4Z H33 2.8256 no .
O5Z H1L 2.0623 no .
O5Z H2L 2.9354 no .
O5Z H15 3.1274 no 7_565
O5Z H19 1.9465 no 5_555
O5Z H29 3.2323 no 3_575
O5Z H38 3.3070 no 5_555
O5Z2 H1L 2.2437 no .
O5Z2 H2L 3.4719 no .
O5Z2 H18A 3.4232 no 5_555
O5Z2 H19 1.5318 no 5_555
O5Z2 H29 2.4412 no 3_575
O5Z2 H30 3.4185 no 3_575
O5Z2 H38 2.4248 no 5_555
N2 H12A 3.0111 no 5_455
N2 H12B 2.7447 no 5_455
N4 H10A 3.2789 no 5_555
N4 H10B 2.7938 no 5_555
N5 H12A 2.3795 no 5_455
N5 H14A 2.2452 no 2_555
N5 H17 2.9519 no 5_455
N5 H25 2.9547 no 2_555
N6 H14A 3.0754 no 2_555
N6 H14B 2.6151 no 2_555
N7 H10A 2.1586 no 5_555
N7 H12 3.1214 no 5_555
N7 H16B 2.3601 no 2_655
N7 H22 2.8130 no 2_655
N8 H16A 3.1397 no 2_655
N8 H16B 3.2937 no 2_655
N9 H35 3.5906 no 3_565
N12 H1L 3.4003 no 7_565
N12 H38 3.1178 no 3_565
N14 H10 3.1081 no 2_555
N14 H32 3.3666 no 2_555
N14 H33 3.4242 no 2_555
N14 H37 3.3506 no 8_565
N16 H15 3.2643 no 2_655
N16 H35 3.4517 no 8_565
N17 H20 3.0912 no 8_464
N18 H18B 2.9871 no 7_465
N18 H30 3.1702 no 7_465
N19 H18A 2.9938 no .
N19 H18B 3.3298 no .
N20 H13 3.3414 no 3_565
N20 H23 3.5675 no 8_464
C2 H12A 3.0892 no 5_455
C2 H12B 3.3473 no 5_455
C4 H10A 3.3139 no 5_555
C4 H10B 3.3247 no 5_555
C5 H12A 2.6961 no 5_455
C5 H14A 2.6421 no 2_555
C6 H14A 3.1138 no 2_555
C6 H14B 3.1594 no 2_555
C7 H10A 2.6215 no 5_555
C7 H16B 2.7742 no 2_655
C8 H16B 3.3204 no 2_655
C10 H34 3.5359 no 3_565
C10 H35 3.4413 no 3_565
C11 H35 3.0803 no 3_565
C12 H12 3.1658 no 2_555
C12 H35 2.9275 no 3_565
C13 H35 3.2012 no 3_565
C14 H38 3.5445 no 3_565
C15 H1L 3.2937 no 7_565
C15 H38 3.0257 no 3_565
C16 H38 2.8033 no 3_565
C17 H17 2.9590 no 2_655
C17 H37 3.0759 no 3_565
C17 H38 3.1835 no 3_565
C18 H17 3.5473 no 2_655
C18 H37 3.2446 no 3_565
C19 H12B 3.4223 no 2_655
C20 H2L 3.5326 no 8_565
C20 H12B 3.2868 no 2_655
C21 H15 3.2777 no 2_655
C21 H35 3.4151 no 8_565
C22 H22 3.1999 no 2_655
C23 H22 3.4949 no 2_655
C24 H37 3.0785 no 8_565
C25 H25 3.1782 no 2_555
C25 H37 2.6795 no 8_565
C26 H10 3.1364 no 2_555
C26 H37 2.8823 no 8_565
C27 H10 3.1747 no 2_555
C27 H10B 2.9347 no 2_555
C27 H30 2.9673 no 8_565
C27 H37 3.4423 no 8_565
C28 H10B 3.0823 no 2_555
C28 H30 3.1028 no 8_565
C29 H19A 3.2322 no 8_464
C29 H20 3.1897 no 8_464
C30 H18A 3.2884 no 7_465
C30 H18B 3.0255 no 7_465
C30 H19A 3.2385 no 8_464
C30 H20 3.2725 no 8_464
C30 H27 3.3873 no 8_464
C30 H28 3.3467 no 8_464
C31 H18B 2.8938 no 7_465
C31 H20 3.1950 no 8_464
C32 H14B 2.8468 no 2_555
C32 H18B 3.5916 no 7_465
C32 H20 3.0575 no 8_464
C33 H14B 3.0317 no 2_555
C33 H20 2.9946 no 8_464
C34 H18A 3.0785 no .
C35 H18A 3.5399 no .
C37 H18B 3.3011 no .
C38 H18A 3.3703 no .
C38 H18B 3.0645 no .
H1L O4Z 2.9418 no .
H1L O5Z 2.0623 no .
H1L O5Z2 2.2437 no .
H1L N12 3.4003 no 7_565
H1L C15 3.2937 no 7_565
H1L H12B 2.7209 no 7_565
H1L H15 2.6262 no 7_565
H1L H19 3.3473 no 5_555
H1L H38 3.3267 no 5_555
H2L O4Z 1.9646 no .
H2L O5Z 2.9354 no .
H2L O5Z2 3.4719 no .
H2L C20 3.5326 no 8_464
H2L H12B 2.9352 no 7_565
H2L H15 2.8233 no 7_565
H2L H16A 2.8783 no 8_464
H2L H20 2.9193 no 8_464
H9 H14A 3.5427 no 2_555
H10 O2Z 2.8012 no .
H10 O3Z 3.4922 no 3_565
H10 N14 3.1081 no 2_555
H10 C26 3.1364 no 2_555
H10 C27 3.1747 no 2_555
H10 H14A 3.2337 no 2_555
H10 H14B 2.7950 no 2_555
H10 H27 3.0579 no 2_555
H10A O3Z 3.5158 no 3_565
H10A O3Z2 3.5011 no 3_565
H10A N4 3.2789 no 5_445
H10A N7 2.1586 no 5_445
H10A C4 3.3139 no 5_445
H10A C7 2.6215 no 5_445
H10A H12 3.5163 no 2_555
H10A H13 3.2095 no 2_555
H10B O1Z 3.1854 no .
H10B O3Z 3.1309 no 3_565
H10B O3Z2 3.3582 no 3_565
H10B N4 2.7938 no 5_445
H10B C4 3.3247 no 5_445
H10B C27 2.9347 no 2_555
H10B C28 3.0823 no 2_555
H10B H27 2.7805 no 2_555
H10B H28 3.0110 no 2_555
H12 N7 3.1214 no 5_445
H12 C12 3.1658 no 2_555
H12 H10A 3.5163 no 2_555
H12 H12 2.5387 no 2_555
H12 H35 3.2122 no 3_565
H12A N2 3.0111 no 5_545
H12A N5 2.3795 no 5_545
H12A C2 3.0892 no 5_545
H12A C5 2.6961 no 5_545
H12A H18 3.1085 no 2_655
H12A H38 3.5661 no 3_565
H12B Mn2 3.4631 no 5_545
H12B O1L 2.3874 no 7_565
H12B N2 2.7447 no 5_545
H12B C2 3.3473 no 5_545
H12B C19 3.4223 no 2_655
H12B C20 3.2868 no 2_655
H12B H1L 2.7209 no 7_565
H12B H2L 2.9352 no 7_565
H12B H19A 3.4869 no 2_655
H12B H20 3.3131 no 2_655
H12B H38 3.3500 no 3_565
H13 N20 3.3414 no 3_565
H13 H10A 3.2095 no 2_555
H14A N5 2.2452 no 2_555
H14A N6 3.0754 no 2_555
H14A C5 2.6421 no 2_555
H14A C6 3.1138 no 2_555
H14A H9 3.5427 no 2_555
H14A H10 3.2337 no 2_555
H14A H24 3.5085 no 2_555
H14A H33 3.5888 no 2_555
H14B N6 2.6151 no 2_555
H14B C6 3.1594 no 2_555
H14B C32 2.8468 no 2_555
H14B C33 3.0317 no 2_555
H14B H10 2.7950 no 2_555
H14B H32 2.5157 no 2_555
H14B H33 2.8301 no 2_555
H15 O1L 2.7706 no 7_565
H15 O5Z 3.1274 no 7_565
H15 N16 3.2643 no 2_655
H15 C21 3.2777 no 2_655
H15 H1L 2.6262 no 7_565
H15 H2L 2.8233 no 7_565
H15 H16A 2.9033 no 2_655
H15 H16B 3.1900 no 2_655
H15 H38 3.3487 no 3_565
H16A O1L 3.5194 no 8_565
H16A O3Z2 2.8582 no 8_565
H16A O4Z 2.1580 no 8_565
H16A N8 3.1397 no 2_655
H16A H2L 2.8783 no 8_565
H16A H15 2.9033 no 2_655
H16B O3Z2 3.2447 no 8_565
H16B O4Z 3.4437 no 8_565
H16B N7 2.3601 no 2_655
H16B N8 3.2937 no 2_655
H16B C7 2.7742 no 2_655
H16B C8 3.3204 no 2_655
H16B H15 3.1900 no 2_655
H17 N5 2.9519 no 5_545
H17 C17 2.9590 no 2_655
H17 C18 3.5473 no 2_655
H17 H17 2.3016 no 2_655
H17 H18 3.3907 no 2_655
H17 H37 3.0777 no 3_565
H17 H38 3.5694 no 3_565
H18 H12A 3.1085 no 2_655
H18 H17 3.3907 no 2_655
H18 H37 3.3665 no 3_565
H18A O1Z 2.0362 no .
H18A O5Z2 3.4232 no 5_445
H18A N19 2.9938 no .
H18A C30 3.2884 no 7_465
H18A C34 3.0785 no .
H18A C35 3.5399 no .
H18A C38 3.3703 no .
H18A H18B 3.3309 no 7_465
H18A H19 3.1935 no .
H18A H27 3.3827 no 2_555
H18A H30 2.9053 no 7_465
H18A H34 3.3462 no .
H18B O1Z 3.4453 no .
H18B N18 2.9871 no 7_465
H18B N19 3.3298 no .
H18B C30 3.0255 no 7_465
H18B C31 2.8938 no 7_465
H18B C32 3.5916 no 7_465
H18B C37 3.3011 no .
H18B C38 3.0645 no .
H18B H18A 3.3309 no 7_465
H18B H18B 2.9194 no 7_465
H18B H27 3.3115 no 8_464
H18B H30 3.0723 no 7_465
H18B H38 3.2555 no .
H19 O1Z 3.1385 no .
H19 O5Z 1.9465 no 5_445
H19 O5Z2 1.5318 no 5_445
H19 H1L 3.3473 no 5_445
H19 H18A 3.1935 no .
H19A C29 3.2322 no 8_565
H19A C30 3.2385 no 8_565
H19A H12B 3.4869 no 2_655
H19A H29 3.2384 no 8_565
H19A H30 3.2907 no 8_565
H20 O1L 3.2526 no 8_565
H20 O4Z 3.3404 no 8_565
H20 N17 3.0912 no 8_565
H20 C29 3.1897 no 8_565
H20 C30 3.2725 no 8_565
H20 C31 3.1950 no 8_565
H20 C32 3.0575 no 8_565
H20 C33 2.9946 no 8_565
H20 H2L 2.9193 no 8_565
H20 H12B 3.3131 no 2_655
H20 H32 3.5434 no 8_565
H20 H33 3.4532 no 8_565
H22 N7 2.8130 no 2_655
H22 C22 3.1999 no 2_655
H22 C23 3.4949 no 2_655
H22 H22 2.4438 no 2_655
H22 H23 3.0230 no 2_655
H23 N20 3.5675 no 8_565
H23 H22 3.0230 no 2_655
H24 H14A 3.5085 no 2_555
H24 H25 3.4443 no 2_555
H24 H37 3.4869 no 8_565
H25 N5 2.9547 no 2_555
H25 C25 3.1782 no 2_555
H25 H24 3.4443 no 2_555
H25 H25 2.4146 no 2_555
H25 H37 2.8907 no 8_565
H27 O1Z 2.6106 no 2_555
H27 C30 3.3873 no 8_565
H27 H10 3.0579 no 2_555
H27 H10B 2.7805 no 2_555
H27 H18A 3.3827 no 2_555
H27 H18B 3.3115 no 8_565
H27 H30 2.4492 no 8_565
H27 H32 3.3176 no 2_555
H28 C30 3.3467 no 8_565
H28 H10B 3.0110 no 2_555
H28 H29 3.5185 no 8_565
H28 H30 2.6924 no 8_565
H29 O5Z 3.2323 no 3_575
H29 O5Z2 2.4412 no 3_575
H29 H19A 3.2384 no 8_464
H29 H28 3.5185 no 8_464
H30 O1Z 2.9891 no 7_465
H30 O5Z2 3.4185 no 3_575
H30 N18 3.1702 no 7_465
H30 C27 2.9673 no 8_464
H30 C28 3.1028 no 8_464
H30 H18A 2.9053 no 7_465
H30 H18B 3.0723 no 7_465
H30 H19A 3.2907 no 8_464
H30 H27 2.4492 no 8_464
H30 H28 2.6924 no 8_464
H32 O1Z 2.8970 no .
H32 O2Z 2.8185 no .
H32 N14 3.3666 no 2_555
H32 H14B 2.5157 no 2_555
H32 H20 3.5434 no 8_464
H32 H27 3.3176 no 2_555
H33 O4Z 2.8256 no .
H33 N14 3.4242 no 2_555
H33 H14A 3.5888 no 2_555
H33 H14B 2.8301 no 2_555
H33 H20 3.4532 no 8_464
H34 O1Z 3.1427 no .
H34 O2Z 2.9253 no 3_565
H34 O3Z 2.6604 no .
H34 C10 3.5359 no 3_565
H34 H18A 3.3462 no .
H35 O3Z 2.7872 no .
H35 N9 3.5906 no 3_565
H35 N16 3.4517 no 8_464
H35 C10 3.4413 no 3_565
H35 C11 3.0803 no 3_565
H35 C12 2.9275 no 3_565
H35 C13 3.2012 no 3_565
H35 C21 3.4151 no 8_464
H35 H12 3.2122 no 3_565
H37 N14 3.3506 no 8_464
H37 C17 3.0759 no 3_565
H37 C18 3.2446 no 3_565
H37 C24 3.0785 no 8_464
H37 C25 2.6795 no 8_464
H37 C26 2.8823 no 8_464
H37 C27 3.4423 no 8_464
H37 H17 3.0777 no 3_565
H37 H18 3.3665 no 3_565
H37 H24 3.4869 no 8_464
H37 H25 2.8907 no 8_464
H38 O5Z 3.3070 no 5_445
H38 O5Z2 2.4248 no 5_445
H38 N12 3.1178 no 3_565
H38 C14 3.5445 no 3_565
H38 C15 3.0257 no 3_565
H38 C16 2.8033 no 3_565
H38 C17 3.1835 no 3_565
H38 H1L 3.3267 no 5_445
H38 H12A 3.5661 no 3_565
H38 H12B 3.3500 no 3_565
H38 H15 3.3487 no 3_565
H38 H17 3.5694 no 3_565
H38 H18B 3.2555 no .

loop_
_geom_hbond_atom_site_label_D
_geom_hbond_atom_site_label_H
_geom_hbond_atom_site_label_A
_geom_hbond_site_symmetry_A
_geom_hbond_distance_DA
_geom_hbond_distance_DH
_geom_hbond_distance_HA
_geom_hbond_angle_DHA
_geom_hbond_publ_flag
O1L H1L O5Z . 2.875(4) 0.845 2.062 161.1 no
O1L H2L O4Z . 2.812(4) 0.860 1.965 168.0 no
N10 H10A N7 5_445 3.070(4) 0.912 2.159 177.1 no
N14 H14A N5 2_555 3.093(4) 0.896 2.245 157.7 no
N16 H16A O4Z 8_565 3.037(4) 0.907 2.158 163.1 no
N18 H18A O1Z . 2.907(4) 0.886 2.036 167.1 no
N19 H19 O5Z 5_445 2.797(5) 0.880 1.946 162.1 no
N19 H19 O5Z2 5_445 2.22(3) 0.880 1.532 132.6 no
